data_1552643
loop_
_publ_author_name
'Bai, Bai'
'Ye, Shao-Xia'
'Yang, De-Po'
'Zhu, Long-Ping'
'Tang, Gui-Hua'
'Chen, Yun-Yun'
'Li, George Qian'
'Zhao, Zhi-Min'

_publ_section_title
;
 Chloraserrtone A, a Sesquiterpenoid Dimer from Chloranthus serratus.
;
_journal_issue 2
_journal_name_full 'Journal of natural products'
_journal_page_first 407
_journal_page_last 411
_journal_paper_doi 10.1021/acs.jnatprod.8b00418
_journal_volume 82
_journal_year 2019
_chemical_absolute_configuration ad
_chemical_formula_moiety 'C32 H36 O9'
_chemical_formula_sum 'C32 H36 O9'
_chemical_formula_weight 564.61
_space_group_crystal_system orthorhombic
_space_group_IT_number 19
_space_group_name_Hall 'P 2ac 2ab'
_space_group_name_H-M_alt 'P 21 21 21'
_atom_sites_solution_hydrogens geom
_atom_sites_solution_primary direct
_audit_creation_date 2018-04-09
_audit_creation_method
;
Olex2 1.2
(compiled 2017.08.10 svn.r3458 for OlexSys, GUI svn.r5381)
;
_cell_angle_alpha 90
_cell_angle_beta 90
_cell_angle_gamma 90
_cell_formula_units_Z 4
_cell_length_a 10.07035(13)
_cell_length_b 12.6890(2)
_cell_length_c 21.8340(4)
_cell_measurement_reflns_used 10131
_cell_measurement_temperature 100
_cell_measurement_theta_max 75.7440
_cell_measurement_theta_min 4.0080
_cell_volume 2790.01(8)
_computing_cell_refinement 'CrysAlisPro 1.171.38.41r (Rigaku OD, 2015)'
_computing_data_collection 'CrysAlisPro 1.171.38.41r (Rigaku OD, 2015)'
_computing_data_reduction 'CrysAlisPro 1.171.38.41r (Rigaku OD, 2015)'
_computing_molecular_graphics 'Olex2 (Dolomanov et al., 2009)'
_computing_publication_material 'Olex2 (Dolomanov et al., 2009)'
_computing_structure_refinement 'ShelXL (Sheldrick, 2015)'
_computing_structure_solution 'ShelXS (Sheldrick, 2008)'
_diffrn_ambient_temperature 100
_diffrn_detector 'CCD plate'
_diffrn_detector_area_resol_mean 8.2417
_diffrn_detector_type Onyx
_diffrn_measured_fraction_theta_full 1.000
_diffrn_measured_fraction_theta_max 1.000
_diffrn_measurement_details
;
List of Runs (angles in degrees, time in seconds):

  # Type    Start    End  Width  t~exp~   \w     \q     \k     \f   Frames
--------------------------------------------------------------------------
  1  \w   -124.00  36.00   1.00    6.00    --  -44.06   0.00  60.00  160
  2  \w      2.00  97.00   1.00    6.00    --   44.06-125.00 -30.00   95
  3  \w     25.00 109.00   1.00   25.00    --  108.00 -94.00 120.00   84
  4  \w     35.00 135.00   1.00   25.00    --  108.00 -30.00 150.00  100
  5  \w     38.00 135.00   1.00   25.00    --  108.00 -61.00 -90.00   97
  6  \w     29.00 147.00   1.00   25.00    --  108.00 -15.00-120.00  118
  7  \w     73.00 178.00   1.00   25.00    --  108.00 125.00   0.00  105
  8  \w     81.00 178.00   1.00   25.00    --  108.00  30.00  60.00   97
  9  \w     34.00 121.00   1.00   25.00    --  108.00-125.00  90.00   87
 10  \w     25.00 109.00   1.00   25.00    --  108.00 -94.00 -90.00   84
 11  \w   -125.00 -79.00   1.00    6.00    --  -44.06 -99.00 -60.00   46
 12  \w     18.00 114.00   1.00    6.00    --   44.06  57.00 -30.00   96
 13  \w     73.00 118.00   1.00    6.00    --   44.06 125.00 -60.00   45
 14  \w     76.00 115.00   1.00   25.00    --  108.00  77.00 -30.00   39
 15  \w     81.00 178.00   1.00   25.00    --  108.00  30.00-120.00   97
 16  \w     69.00 178.00   1.00   25.00    --  108.00  15.00 -30.00  109
;
_diffrn_measurement_device 'four-circle diffractometer'
_diffrn_measurement_device_type 'Xcalibur, Onyx, Nova'
_diffrn_measurement_method '\w scans'
_diffrn_orient_matrix_type 'CrysAlisPro convention (1999,Acta A55,543-557)'
_diffrn_orient_matrix_UB_11 0.0590036000
_diffrn_orient_matrix_UB_12 0.0913783000
_diffrn_orient_matrix_UB_13 0.0377107000
_diffrn_orient_matrix_UB_21 -0.1410396000
_diffrn_orient_matrix_UB_22 0.0400503000
_diffrn_orient_matrix_UB_23 0.0141996000
_diffrn_orient_matrix_UB_31 -0.0038237000
_diffrn_orient_matrix_UB_32 -0.0692363000
_diffrn_orient_matrix_UB_33 0.0579247000
_diffrn_radiation_monochromator mirror
_diffrn_radiation_probe x-ray
_diffrn_radiation_type CuK\a
_diffrn_radiation_wavelength 1.54184
_diffrn_reflns_av_R_equivalents 0.1029
_diffrn_reflns_av_unetI/netI 0.0665
_diffrn_reflns_Laue_measured_fraction_full 1.000
_diffrn_reflns_Laue_measured_fraction_max 1.000
_diffrn_reflns_limit_h_max 12
_diffrn_reflns_limit_h_min -12
_diffrn_reflns_limit_k_max 15
_diffrn_reflns_limit_k_min -15
_diffrn_reflns_limit_l_max 26
_diffrn_reflns_limit_l_min -25
_diffrn_reflns_number 26858
_diffrn_reflns_point_group_measured_fraction_full 1.000
_diffrn_reflns_point_group_measured_fraction_max 1.000
_diffrn_reflns_theta_full 67.684
_diffrn_reflns_theta_max 72.126
_diffrn_reflns_theta_min 4.029
_diffrn_source 'micro-focus sealed X-ray tube'
_diffrn_source_type 'Nova (Cu) X-ray Source'
_exptl_absorpt_coefficient_mu 0.808
_exptl_absorpt_correction_T_max 1.00000
_exptl_absorpt_correction_T_min 0.18397
_exptl_absorpt_correction_type multi-scan
_exptl_absorpt_process_details
;
CrysAlisPro 1.171.38.41r (Rigaku Oxford Diffraction, 2015)
Empirical absorption correction using spherical harmonics,
 implemented in SCALE3 ABSPACK scaling algorithm.
;
_exptl_crystal_colour colourless
_exptl_crystal_colour_primary colourless
_exptl_crystal_density_diffrn 1.344
_exptl_crystal_description block
_exptl_crystal_F_000 1200
_exptl_crystal_size_max 0.3
_exptl_crystal_size_mid 0.2
_exptl_crystal_size_min 0.1
_refine_diff_density_max 0.242
_refine_diff_density_min -0.196
_refine_diff_density_rms 0.047
_refine_ls_abs_structure_details
;
 Flack x determined using 1846 quotients [(I+)-(I-)]/[(I+)+(I-)]
 (Parsons, Flack and Wagner, Acta Cryst. B69 (2013) 249-259).
;
_refine_ls_abs_structure_Flack -0.07(15)
_refine_ls_extinction_method none
_refine_ls_goodness_of_fit_ref 1.073
_refine_ls_hydrogen_treatment constr
_refine_ls_matrix_type full
_refine_ls_number_parameters 411
_refine_ls_number_reflns 5516
_refine_ls_number_restraints 0
_refine_ls_restrained_S_all 1.073
_refine_ls_R_factor_all 0.0549
_refine_ls_R_factor_gt 0.0481
_refine_ls_shift/su_max 0.000
_refine_ls_shift/su_mean 0.000
_refine_ls_structure_factor_coef Fsqd
_refine_ls_weighting_details 'w=1/[\s^2^(Fo^2^)+(0.0572P)^2^+0.2605P] where P=(Fo^2^+2Fc^2^)/3'
_refine_ls_weighting_scheme calc
_refine_ls_wR_factor_gt 0.1184
_refine_ls_wR_factor_ref 0.1262
_reflns_Friedel_coverage 0.769
_reflns_Friedel_fraction_full 1.000
_reflns_Friedel_fraction_max 1.000
_reflns_number_gt 4917
_reflns_number_total 5516
_reflns_threshold_expression 'I > 2\s(I)'
_cod_data_source_file np8b00418_si_002.cif
_cod_data_source_block bb_180129_2
_cod_original_cell_volume 2790.00(8)
_cod_database_code 1552643
_shelx_shelxl_version_number 2016/6
_shelx_space_group_comment
;
The symmetry employed for this shelxl refinement is uniquely defined
by the following loop, which should always be used as a source of
symmetry information in preference to the above space-group names.
They are only intended as comments.
;
_shelx_estimated_absorpt_t_max 0.924
_shelx_estimated_absorpt_t_min 0.794
_reflns_odcompleteness_completeness 100.00
_reflns_odcompleteness_iscentric 1
_reflns_odcompleteness_theta 71.98
_olex2_refinement_description
;
1. Fixed Uiso
 At 1.2 times of:
  All C(H) groups, All C(H,H) groups
 At 1.5 times of:
  All C(H,H,H) groups, All O(H) groups
2. Uiso/Uaniso restraints and constraints
Uanis(C3) = Uanis(C3A)
3. Others
 Sof(C3A)=Sof(O1A)=Sof(C0AB)=Sof(H0AE)=Sof(H0AF)=Sof(H0AG)=Sof(O2A)=1-FVAR(1)
 Sof(O1)=Sof(O2)=Sof(C3)=Sof(C0AA)=Sof(H0AB)=Sof(H0AC)=Sof(H0AD)=FVAR(1)
4.a Ternary CH refined with riding coordinates:
 C15(H15), C16(H16), C19(H19), C28(H28), C29(H29), C30(H30), C32(H32)
4.b Secondary CH2 refined with riding coordinates:
 C10(H10A,H10B), C26(H26A,H26B), C33(H33A,H33B), C36(H36A,H36B)
4.c Idealised Me refined as rotating group:
 C23(H23A,H23B,H23C), C24(H24A,H24B,H24C), C34(H34A,H34B,H34C), C37(H37A,H37B,
 H37C), C38(H38A,H38B,H38C), C0AA(H0AB,H0AC,H0AD), C0AB(H0AE,H0AF,H0AG)
4.d Idealised tetrahedral OH refined as rotating group:
 O1AA(H1AA), O0AA(H0AA), O3(H3)
;
_olex2_submission_special_instructions 'No special instructions were received'
_oxdiff_exptl_absorpt_empirical_details
;
Empirical correction (ABSPACK) includes:
- Absorption correction using spherical harmonics
- Frame scaling
;
_oxdiff_exptl_absorpt_empirical_full_max 4.982
_oxdiff_exptl_absorpt_empirical_full_min 0.426

loop_
_space_group_symop_operation_xyz
'x, y, z'
'-x+1/2, -y, z+1/2'
'x+1/2, -y+1/2, -z'
'-x, y+1/2, -z+1/2'

loop_
_atom_site_label
_atom_site_type_symbol
_atom_site_fract_x
_atom_site_fract_y
_atom_site_fract_z
_atom_site_U_iso_or_equiv
_atom_site_adp_type
_atom_site_occupancy
_atom_site_site_symmetry_order
_atom_site_calc_flag
_atom_site_refinement_flags_posn
_atom_site_refinement_flags_occupancy
_atom_site_disorder_assembly
_atom_site_disorder_group
O1AA O -0.3232(2) -0.97396(16) -0.24074(11) 0.0239(5) Uani 1 1 d . . . .
H1AA H -0.250373 -0.947692 -0.251624 0.036 Uiso 1 1 calc GR . . .
O0AA O -0.5670(2) -1.2904(2) -0.20970(13) 0.0368(6) Uani 1 1 d . . . .
H0AA H -0.585499 -1.336063 -0.236247 0.055 Uiso 1 1 calc GR . . .
O3 O 0.2535(2) -1.3148(2) -0.11635(13) 0.0357(6) Uani 1 1 d . . . .
H3 H 0.312286 -1.311211 -0.143576 0.054 Uiso 1 1 calc GR . . .
O4 O 0.0662(2) -1.1320(2) -0.29441(13) 0.0357(6) Uani 1 1 d . . . .
O5 O 0.1129(2) -1.3334(2) -0.22224(12) 0.0353(6) Uani 1 1 d . . . .
O6 O -0.0194(3) -1.2558(2) -0.35680(13) 0.0396(6) Uani 1 1 d . . . .
O9 O -0.5068(2) -1.2918(2) -0.32711(12) 0.0356(6) Uani 1 1 d . . . .
C7 C -0.0193(3) -1.2104(3) -0.30861(16) 0.0294(7) Uani 1 1 d . . . .
C8 C -0.4321(3) -1.2400(2) -0.29515(17) 0.0279(7) Uani 1 1 d . . . .
C10 C -0.1598(3) -0.9655(2) -0.14196(17) 0.0271(7) Uani 1 1 d . . . .
H10A H -0.088316 -0.952434 -0.172121 0.033 Uiso 1 1 calc R . . .
H10B H -0.228090 -0.910101 -0.147367 0.033 Uiso 1 1 calc R . . .
C11 C -0.0351(3) -1.1438(2) -0.09304(16) 0.0256(6) Uani 1 1 d . . . .
C12 C -0.2235(3) -1.0756(2) -0.15486(16) 0.0239(6) Uani 1 1 d . . . .
C13 C -0.1076(3) -1.1515(2) -0.15032(16) 0.0240(6) Uani 1 1 d . . . .
C14 C -0.0589(3) -1.2145(2) -0.19519(15) 0.0245(6) Uani 1 1 d . . . .
C15 C -0.4586(3) -1.1262(2) -0.13463(16) 0.0266(7) Uani 1 1 d . . . .
H15 H -0.514086 -1.182804 -0.115620 0.032 Uiso 1 1 calc R . . .
C16 C -0.4482(3) -1.2384(2) -0.22624(16) 0.0270(7) Uani 1 1 d . . . .
H16 H -0.371728 -1.276903 -0.207428 0.032 Uiso 1 1 calc R . . .
C17 C -0.3016(3) -1.0778(2) -0.21756(15) 0.0216(6) Uani 1 1 d . . . .
C18 C -0.4459(3) -1.1239(2) -0.20372(16) 0.0249(6) Uani 1 1 d . . . .
C19 C -0.3276(3) -1.1002(2) -0.10565(16) 0.0263(7) Uani 1 1 d . . . .
H19 H -0.299574 -1.140105 -0.068348 0.032 Uiso 1 1 calc R . . .
C20 C -0.1214(3) -1.2282(2) -0.25738(16) 0.0253(6) Uani 1 1 d . . . .
C21 C 0.0702(3) -1.2697(2) -0.18476(16) 0.0267(7) Uani 1 1 d . . . .
C22 C -0.0249(3) -1.0546(3) -0.06092(16) 0.0294(7) Uani 1 1 d . . . .
C23 C -0.5584(3) -1.0617(3) -0.23361(17) 0.0302(7) Uani 1 1 d . . . .
H23A H -0.642641 -1.098881 -0.227379 0.045 Uiso 1 1 calc GR . . .
H23B H -0.541132 -1.054702 -0.277589 0.045 Uiso 1 1 calc GR . . .
H23C H -0.563747 -0.991483 -0.215031 0.045 Uiso 1 1 calc GR . . .
C24 C 0.0005(3) -1.3343(3) -0.05659(17) 0.0327(7) Uani 1 1 d . . . .
H24A H -0.056971 -1.325752 -0.020701 0.049 Uiso 1 1 calc GR . . .
H24B H 0.070831 -1.385180 -0.047251 0.049 Uiso 1 1 calc GR . . .
H24C H -0.052340 -1.360050 -0.091201 0.049 Uiso 1 1 calc GR . . .
C26 C -0.4422(3) -1.0246(3) -0.10065(16) 0.0291(7) Uani 1 1 d . . . .
H26A H -0.486506 -1.017801 -0.060365 0.035 Uiso 1 1 calc R . . .
H26B H -0.437990 -0.958806 -0.124918 0.035 Uiso 1 1 calc R . . .
C27 C -0.3248(3) -1.1710(2) -0.31896(16) 0.0250(7) Uani 1 1 d . . . .
C28 C 0.1538(3) -1.2408(3) -0.12862(17) 0.0291(7) Uani 1 1 d . . . .
H28 H 0.197435 -1.171389 -0.136806 0.035 Uiso 1 1 calc R . . .
C29 C 0.1315(3) -1.1755(3) -0.01861(18) 0.0356(8) Uani 1 1 d . . . .
H29 H 0.228727 -1.187418 -0.012473 0.043 Uiso 1 1 calc R . . .
C30 C -0.2260(3) -1.1369(2) -0.27080(16) 0.0239(6) Uani 1 1 d . . . .
H30 H -0.172674 -1.080494 -0.291252 0.029 Uiso 1 1 calc R . . .
C31 C -0.3251(3) -1.1423(3) -0.37770(17) 0.0330(7) Uani 1 1 d . . . .
C32 C 0.0767(4) -1.0639(3) -0.01194(18) 0.0360(8) Uani 1 1 d . . . .
H32 H 0.137320 -1.003631 -0.002480 0.043 Uiso 1 1 calc R . . .
C33 C -0.1023(4) -0.9579(3) -0.07718(17) 0.0327(7) Uani 1 1 d . . . .
H33A H -0.043580 -0.895426 -0.074491 0.039 Uiso 1 1 calc R . . .
H33B H -0.175484 -0.948415 -0.047433 0.039 Uiso 1 1 calc R . . .
C34 C -0.2312(4) -1.0683(3) -0.40846(19) 0.0385(8) Uani 1 1 d . . . .
H34A H -0.280935 -1.008848 -0.425616 0.058 Uiso 1 1 calc GR . . .
H34B H -0.184523 -1.105336 -0.441442 0.058 Uiso 1 1 calc GR . . .
H34C H -0.166639 -1.042210 -0.378527 0.058 Uiso 1 1 calc GR . . .
C35 C 0.0629(3) -1.2277(3) -0.07324(16) 0.0295(7) Uani 1 1 d . . . .
C36 C 0.0476(4) -1.1467(3) 0.03580(19) 0.0439(9) Uani 1 1 d . . . .
H36A H 0.092431 -1.140159 0.075970 0.053 Uiso 1 1 calc R . . .
H36B H -0.043734 -1.175456 0.037617 0.053 Uiso 1 1 calc R . . .
C37 C -0.1697(3) -1.3434(3) -0.26504(18) 0.0322(7) Uani 1 1 d . . . .
H37A H -0.222747 -1.349297 -0.302508 0.048 Uiso 1 1 calc GR . . .
H37B H -0.224135 -1.363258 -0.229666 0.048 Uiso 1 1 calc GR . . .
H37C H -0.092788 -1.390477 -0.267771 0.048 Uiso 1 1 calc GR . . .
C38 C 0.1638(4) -1.1101(4) -0.3414(2) 0.0491(11) Uani 1 1 d . . . .
H38A H 0.118602 -1.096702 -0.380332 0.074 Uiso 1 1 calc GR . . .
H38B H 0.223072 -1.170906 -0.345824 0.074 Uiso 1 1 calc GR . . .
H38C H 0.215786 -1.048007 -0.329714 0.074 Uiso 1 1 calc GR . . .
O1 O -0.5312(8) -1.1562(6) -0.4277(4) 0.0394(16) Uani 0.573(7) 1 d . P A 1
O2 O -0.3769(8) -1.2736(7) -0.4572(5) 0.0462(19) Uani 0.573(7) 1 d . P A 1
C3 C -0.4137(10) -1.2006(8) -0.4254(4) 0.0295(14) Uani 0.573(7) 1 d . P A 1
C0AA C -0.6254(7) -1.2112(7) -0.4661(4) 0.050(2) Uani 0.573(7) 1 d . P A 1
H0AB H -0.595051 -1.209147 -0.508687 0.075 Uiso 0.573(7) 1 calc GR P A 1
H0AC H -0.712433 -1.177043 -0.462937 0.075 Uiso 0.573(7) 1 calc GR P A 1
H0AD H -0.632558 -1.284602 -0.452561 0.075 Uiso 0.573(7) 1 calc GR P A 1
C3A C -0.4514(12) -1.1641(9) -0.4124(5) 0.0295(14) Uani 0.427(7) 1 d . P A 2
O1A O -0.4193(13) -1.2390(9) -0.4522(7) 0.044(3) Uani 0.427(7) 1 d . P A 2
C0AB C -0.5311(14) -1.2782(11) -0.4905(5) 0.065(4) Uani 0.427(7) 1 d . P A 2
H0AE H -0.499366 -1.334613 -0.517431 0.097 Uiso 0.427(7) 1 calc GR P A 2
H0AF H -0.566126 -1.220214 -0.515422 0.097 Uiso 0.427(7) 1 calc GR P A 2
H0AG H -0.601613 -1.305455 -0.463941 0.097 Uiso 0.427(7) 1 calc GR P A 2
O2A O -0.5576(10) -1.1173(9) -0.4109(6) 0.050(3) Uani 0.427(7) 1 d . P A 2

loop_
_atom_site_aniso_label
_atom_site_aniso_U_11
_atom_site_aniso_U_22
_atom_site_aniso_U_33
_atom_site_aniso_U_23
_atom_site_aniso_U_13
_atom_site_aniso_U_12
O1AA 0.0218(9) 0.0151(10) 0.0349(13) 0.0042(8) 0.0017(9) 0.0006(7)
O0AA 0.0356(12) 0.0294(12) 0.0453(15) -0.0071(10) 0.0132(11) -0.0172(10)
O3 0.0217(10) 0.0473(15) 0.0382(15) 0.0089(11) 0.0021(10) 0.0092(10)
O4 0.0258(11) 0.0403(14) 0.0409(15) 0.0023(11) 0.0059(11) -0.0032(10)
O5 0.0297(11) 0.0357(13) 0.0404(14) -0.0037(11) 0.0002(11) 0.0100(10)
O6 0.0415(13) 0.0430(15) 0.0344(14) -0.0070(11) 0.0045(11) 0.0112(11)
O9 0.0347(12) 0.0312(13) 0.0408(14) -0.0007(11) -0.0042(11) -0.0117(10)
C7 0.0241(14) 0.0306(16) 0.0333(19) -0.0003(14) -0.0012(13) 0.0073(12)
C8 0.0232(13) 0.0216(14) 0.0389(19) 0.0024(13) -0.0021(13) -0.0015(12)
C10 0.0290(14) 0.0203(15) 0.0321(19) -0.0007(12) 0.0000(13) -0.0024(11)
C11 0.0208(13) 0.0256(15) 0.0305(17) 0.0004(13) 0.0018(12) 0.0009(11)
C12 0.0225(13) 0.0186(14) 0.0305(18) -0.0002(12) 0.0022(12) -0.0002(11)
C13 0.0203(12) 0.0183(14) 0.0336(18) 0.0004(12) 0.0019(12) -0.0019(10)
C14 0.0208(13) 0.0205(13) 0.0323(17) 0.0001(12) 0.0004(12) 0.0004(11)
C15 0.0232(14) 0.0228(15) 0.0337(18) 0.0003(12) 0.0074(13) 0.0009(11)
C16 0.0229(14) 0.0222(15) 0.0360(18) -0.0019(12) 0.0058(13) -0.0043(11)
C17 0.0198(13) 0.0140(13) 0.0311(18) 0.0031(11) 0.0014(12) -0.0005(10)
C18 0.0203(13) 0.0187(13) 0.0358(18) 0.0012(12) 0.0020(13) -0.0016(11)
C19 0.0282(15) 0.0217(14) 0.0289(18) 0.0020(12) 0.0056(13) -0.0007(12)
C20 0.0227(13) 0.0201(14) 0.0331(18) -0.0008(12) -0.0001(12) 0.0025(10)
C21 0.0233(14) 0.0242(15) 0.0325(18) 0.0026(12) 0.0047(12) 0.0032(12)
C22 0.0306(15) 0.0281(16) 0.0296(18) 0.0009(13) 0.0002(13) -0.0042(13)
C23 0.0200(13) 0.0289(16) 0.042(2) -0.0001(14) 0.0020(13) -0.0004(12)
C24 0.0273(15) 0.0330(18) 0.038(2) 0.0075(14) 0.0047(14) 0.0032(13)
C26 0.0277(15) 0.0256(15) 0.0339(19) -0.0006(13) 0.0058(14) 0.0037(12)
C27 0.0216(13) 0.0179(14) 0.0356(19) -0.0008(12) 0.0010(13) -0.0005(11)
C28 0.0188(13) 0.0308(17) 0.038(2) 0.0049(13) -0.0017(13) 0.0037(12)
C29 0.0288(15) 0.042(2) 0.036(2) 0.0033(16) -0.0050(14) 0.0007(14)
C30 0.0205(13) 0.0192(14) 0.0319(17) 0.0008(12) 0.0008(12) 0.0002(11)
C31 0.0334(16) 0.0322(18) 0.0333(19) 0.0043(14) -0.0037(15) -0.0080(14)
C32 0.0366(17) 0.0351(18) 0.036(2) -0.0023(15) -0.0044(16) -0.0040(15)
C33 0.0427(18) 0.0220(16) 0.0334(19) -0.0007(13) -0.0039(15) -0.0041(13)
C34 0.0419(19) 0.039(2) 0.034(2) 0.0093(16) -0.0005(16) -0.0131(16)
C35 0.0231(14) 0.0310(17) 0.0345(19) 0.0039(13) -0.0010(13) 0.0030(12)
C36 0.048(2) 0.046(2) 0.037(2) -0.0003(17) -0.0063(17) 0.0035(18)
C37 0.0274(14) 0.0208(15) 0.049(2) -0.0045(14) -0.0032(15) 0.0037(12)
C38 0.0309(17) 0.068(3) 0.049(3) 0.009(2) 0.0088(18) -0.0060(18)
O1 0.035(4) 0.036(4) 0.047(4) 0.003(3) -0.010(3) -0.004(3)
O2 0.051(4) 0.042(4) 0.046(4) -0.022(4) 0.007(3) -0.001(3)
C3 0.036(4) 0.031(5) 0.022(4) -0.010(4) 0.012(3) -0.003(3)
C0AA 0.040(3) 0.051(4) 0.059(5) 0.004(4) -0.017(3) -0.013(3)
C3A 0.036(4) 0.031(5) 0.022(4) -0.010(4) 0.012(3) -0.003(3)
O1A 0.062(7) 0.040(7) 0.031(5) -0.021(5) 0.006(6) -0.006(5)
C0AB 0.085(8) 0.072(8) 0.038(6) -0.001(5) -0.016(6) -0.043(7)
O2A 0.038(5) 0.051(7) 0.060(7) 0.021(5) -0.017(4) 0.000(4)

loop_
_atom_type_symbol
_atom_type_description
_atom_type_scat_dispersion_real
_atom_type_scat_dispersion_imag
_atom_type_scat_source
C C 0.0181 0.0091 'International Tables Vol C Tables 4.2.6.8 and 6.1.1.4'
H H 0.0000 0.0000 'International Tables Vol C Tables 4.2.6.8 and 6.1.1.4'
O O 0.0492 0.0322 'International Tables Vol C Tables 4.2.6.8 and 6.1.1.4'

loop_
_geom_angle_atom_site_label_1
_geom_angle_atom_site_label_2
_geom_angle_atom_site_label_3
_geom_angle
C17 O1AA H1AA 109.5
C16 O0AA H0AA 109.5
C28 O3 H3 109.5
C7 O4 C38 114.3(3)
O4 C7 C20 111.6(3)
O6 C7 O4 123.7(3)
O6 C7 C20 124.6(3)
O9 C8 C16 120.7(3)
O9 C8 C27 124.5(3)
C27 C8 C16 114.7(3)
H10A C10 H10B 107.9
C12 C10 H10A 109.2
C12 C10 H10B 109.2
C33 C10 H10A 109.2
C33 C10 H10B 109.2
C33 C10 C12 112.2(3)
C13 C11 C35 121.8(3)
C22 C11 C13 123.2(3)
C22 C11 C35 113.3(3)
C10 C12 C17 112.1(3)
C13 C12 C10 103.9(2)
C13 C12 C17 115.4(3)
C13 C12 C19 110.6(3)
C19 C12 C10 109.6(3)
C19 C12 C17 105.3(2)
C11 C13 C12 113.7(3)
C14 C13 C11 118.7(3)
C14 C13 C12 127.3(3)
C13 C14 C20 124.6(3)
C13 C14 C21 118.8(3)
C21 C14 C20 116.5(3)
C18 C15 H15 118.3
C19 C15 H15 118.3
C19 C15 C18 110.0(3)
C26 C15 H15 118.3
C26 C15 C18 117.9(3)
C26 C15 C19 60.3(2)
O0AA C16 C8 109.8(3)
O0AA C16 H16 108.6
O0AA C16 C18 111.9(3)
C8 C16 H16 108.6
C8 C16 C18 109.2(3)
C18 C16 H16 108.6
O1AA C17 C12 111.5(2)
O1AA C17 C18 105.5(2)
O1AA C17 C30 104.5(2)
C12 C17 C18 107.2(2)
C12 C17 C30 114.0(2)
C30 C17 C18 113.9(2)
C15 C18 C16 107.4(3)
C15 C18 C17 105.8(3)
C15 C18 C23 111.9(3)
C16 C18 C17 107.5(2)
C23 C18 C16 110.0(3)
C23 C18 C17 113.9(2)
C12 C19 H19 118.7
C15 C19 C12 110.5(3)
C15 C19 H19 118.7
C15 C19 C26 59.8(2)
C26 C19 C12 116.5(3)
C26 C19 H19 118.7
C7 C20 C30 101.7(2)
C7 C20 C37 105.7(3)
C14 C20 C7 111.1(3)
C14 C20 C30 111.0(3)
C14 C20 C37 109.7(3)
C37 C20 C30 117.3(2)
O5 C21 C14 120.8(3)
O5 C21 C28 119.9(3)
C14 C21 C28 119.2(3)
C11 C22 C32 111.3(3)
C11 C22 C33 122.0(3)
C32 C22 C33 126.5(3)
C18 C23 H23A 109.5
C18 C23 H23B 109.5
C18 C23 H23C 109.5
H23A C23 H23B 109.5
H23A C23 H23C 109.5
H23B C23 H23C 109.5
H24A C24 H24B 109.5
H24A C24 H24C 109.5
H24B C24 H24C 109.5
C35 C24 H24A 109.5
C35 C24 H24B 109.5
C35 C24 H24C 109.5
C15 C26 C19 60.0(2)
C15 C26 H26A 117.8
C15 C26 H26B 117.8
C19 C26 H26A 117.8
C19 C26 H26B 117.8
H26A C26 H26B 114.9
C8 C27 C30 113.8(3)
C31 C27 C8 119.7(3)
C31 C27 C30 126.4(3)
O3 C28 C21 112.7(3)
O3 C28 H28 108.0
O3 C28 C35 110.6(3)
C21 C28 H28 108.0
C35 C28 C21 109.3(2)
C35 C28 H28 108.0
C32 C29 H29 118.8
C32 C29 C35 108.2(3)
C35 C29 H29 118.8
C36 C29 H29 118.8
C36 C29 C32 59.8(3)
C36 C29 C35 117.9(3)
C17 C30 C20 121.9(3)
C17 C30 H30 104.3
C20 C30 H30 104.3
C27 C30 C17 109.3(2)
C27 C30 C20 110.8(2)
C27 C30 H30 104.3
C27 C31 C34 127.1(3)
C27 C31 C3 121.0(4)
C27 C31 C3A 115.8(5)
C34 C31 C3 111.1(4)
C34 C31 C3A 115.1(5)
C22 C32 C29 104.7(3)
C22 C32 H32 120.6
C22 C32 C36 114.8(3)
C29 C32 H32 120.6
C36 C32 C29 59.3(3)
C36 C32 H32 120.6
C10 C33 H33A 109.4
C10 C33 H33B 109.4
C22 C33 C10 111.4(3)
C22 C33 H33A 109.4
C22 C33 H33B 109.4
H33A C33 H33B 108.0
C31 C34 H34A 109.5
C31 C34 H34B 109.5
C31 C34 H34C 109.5
H34A C34 H34B 109.5
H34A C34 H34C 109.5
H34B C34 H34C 109.5
C11 C35 C24 114.8(3)
C11 C35 C28 104.0(3)
C11 C35 C29 102.3(3)
C28 C35 C24 109.7(3)
C28 C35 C29 113.3(3)
C29 C35 C24 112.4(3)
C29 C36 C32 60.9(3)
C29 C36 H36A 117.7
C29 C36 H36B 117.7
C32 C36 H36A 117.7
C32 C36 H36B 117.7
H36A C36 H36B 114.8
C20 C37 H37A 109.5
C20 C37 H37B 109.5
C20 C37 H37C 109.5
H37A C37 H37B 109.5
H37A C37 H37C 109.5
H37B C37 H37C 109.5
O4 C38 H38A 109.5
O4 C38 H38B 109.5
O4 C38 H38C 109.5
H38A C38 H38B 109.5
H38A C38 H38C 109.5
H38B C38 H38C 109.5
C3 O1 C0AA 114.0(7)
O1 C3 C31 109.8(8)
O2 C3 C31 124.7(7)
O2 C3 O1 125.5(8)
O1 C0AA H0AB 109.5
O1 C0AA H0AC 109.5
O1 C0AA H0AD 109.5
H0AB C0AA H0AC 109.5
H0AB C0AA H0AD 109.5
H0AC C0AA H0AD 109.5
O1A C3A C31 104.8(10)
O2A C3A C31 129.5(10)
O2A C3A O1A 125.3(12)
C3A O1A C0AB 115.0(12)
O1A C0AB H0AE 109.5
O1A C0AB H0AF 109.5
O1A C0AB H0AG 109.5
H0AE C0AB H0AF 109.5
H0AE C0AB H0AG 109.5
H0AF C0AB H0AG 109.5

loop_
_geom_bond_atom_site_label_1
_geom_bond_atom_site_label_2
_geom_bond_distance
O1AA H1AA 0.8400
O1AA C17 1.428(3)
O0AA H0AA 0.8400
O0AA C16 1.413(4)
O3 H3 0.8400
O3 C28 1.401(4)
O4 C7 1.352(4)
O4 C38 1.447(5)
O5 C21 1.229(4)
O6 C7 1.199(5)
O9 C8 1.218(4)
C7 C20 1.536(5)
C8 C16 1.513(5)
C8 C27 1.485(4)
C10 H10A 0.9900
C10 H10B 0.9900
C10 C12 1.563(4)
C10 C33 1.532(5)
C11 C13 1.451(5)
C11 C22 1.336(5)
C11 C35 1.514(4)
C12 C13 1.516(4)
C12 C17 1.579(5)
C12 C19 1.533(4)
C13 C14 1.356(5)
C14 C20 1.507(5)
C14 C21 1.493(4)
C15 H15 1.0000
C15 C18 1.514(5)
C15 C19 1.500(5)
C15 C26 1.497(5)
C16 H16 1.0000
C16 C18 1.535(4)
C17 C18 1.596(4)
C17 C30 1.579(4)
C18 C23 1.527(4)
C19 H19 1.0000
C19 C26 1.504(4)
C20 C30 1.593(4)
C20 C37 1.550(4)
C21 C28 1.532(5)
C22 C32 1.485(5)
C22 C33 1.497(5)
C23 H23A 0.9800
C23 H23B 0.9800
C23 H23C 0.9800
C24 H24A 0.9800
C24 H24B 0.9800
C24 H24C 0.9800
C24 C35 1.536(5)
C26 H26A 0.9900
C26 H26B 0.9900
C27 C30 1.511(4)
C27 C31 1.333(5)
C28 H28 1.0000
C28 C35 1.525(5)
C29 H29 1.0000
C29 C32 1.527(5)
C29 C35 1.529(5)
C29 C36 1.503(6)
C30 H30 1.0000
C31 C34 1.492(5)
C31 C3 1.558(9)
C31 C3A 1.505(13)
C32 H32 1.0000
C32 C36 1.509(6)
C33 H33A 0.9900
C33 H33B 0.9900
C34 H34A 0.9800
C34 H34B 0.9800
C34 H34C 0.9800
C36 H36A 0.9900
C36 H36B 0.9900
C37 H37A 0.9800
C37 H37B 0.9800
C37 H37C 0.9800
C38 H38A 0.9800
C38 H38B 0.9800
C38 H38C 0.9800
O1 C3 1.312(12)
O1 C0AA 1.445(10)
O2 C3 1.215(13)
C0AA H0AB 0.9800
C0AA H0AC 0.9800
C0AA H0AD 0.9800
C3A O1A 1.329(12)
C3A O2A 1.224(15)
O1A C0AB 1.488(17)
C0AB H0AE 0.9800
C0AB H0AF 0.9800
C0AB H0AG 0.9800

loop_
_geom_torsion_atom_site_label_1
_geom_torsion_atom_site_label_2
_geom_torsion_atom_site_label_3
_geom_torsion_atom_site_label_4
_geom_torsion
O1AA C17 C18 C15 -107.9(3)
O1AA C17 C18 C16 137.5(3)
O1AA C17 C18 C23 15.4(4)
O1AA C17 C30 C20 149.0(3)
O1AA C17 C30 C27 -79.5(3)
O0AA C16 C18 C15 59.7(3)
O0AA C16 C18 C17 173.2(3)
O0AA C16 C18 C23 -62.3(4)
O3 C28 C35 C11 178.3(3)
O3 C28 C35 C24 -58.5(4)
O3 C28 C35 C29 68.1(4)
O4 C7 C20 C14 -37.3(4)
O4 C7 C20 C30 80.8(3)
O4 C7 C20 C37 -156.3(3)
O5 C21 C28 O3 -18.6(4)
O5 C21 C28 C35 -142.0(3)
O6 C7 C20 C14 146.7(3)
O6 C7 C20 C30 -95.2(4)
O6 C7 C20 C37 27.8(4)
O9 C8 C16 O0AA -8.2(4)
O9 C8 C16 C18 -131.3(3)
O9 C8 C27 C30 -165.7(3)
O9 C8 C27 C31 16.3(5)
C7 C20 C30 C17 -145.2(3)
C7 C20 C30 C27 84.0(3)
C8 C16 C18 C15 -178.5(2)
C8 C16 C18 C17 -65.0(3)
C8 C16 C18 C23 59.5(3)
C8 C27 C30 C17 -57.7(3)
C8 C27 C30 C20 79.5(3)
C8 C27 C31 C34 175.7(4)
C8 C27 C31 C3 -15.2(7)
C8 C27 C31 C3A 12.6(7)
C10 C12 C13 C11 54.4(3)
C10 C12 C13 C14 -118.1(3)
C10 C12 C17 O1AA -14.0(3)
C10 C12 C17 C18 -128.9(3)
C10 C12 C17 C30 104.1(3)
C10 C12 C19 C15 125.8(3)
C10 C12 C19 C26 60.3(4)
C11 C13 C14 C20 -178.5(3)
C11 C13 C14 C21 -2.6(4)
C11 C22 C32 C29 0.5(4)
C11 C22 C32 C36 -62.1(4)
C11 C22 C33 C10 -15.5(5)
C12 C10 C33 C22 44.5(4)
C12 C13 C14 C20 -6.4(5)
C12 C13 C14 C21 169.6(3)
C12 C17 C18 C15 11.0(3)
C12 C17 C18 C16 -103.5(3)
C12 C17 C18 C23 134.4(3)
C12 C17 C30 C20 27.0(4)
C12 C17 C30 C27 158.5(2)
C12 C19 C26 C15 99.4(3)
C13 C11 C22 C32 -168.2(3)
C13 C11 C22 C33 8.1(5)
C13 C11 C35 C24 -68.6(4)
C13 C11 C35 C28 51.3(4)
C13 C11 C35 C29 169.4(3)
C13 C12 C17 O1AA -132.6(3)
C13 C12 C17 C18 112.4(3)
C13 C12 C17 C30 -14.5(4)
C13 C12 C19 C15 -120.2(3)
C13 C12 C19 C26 174.2(3)
C13 C14 C20 C7 128.4(3)
C13 C14 C20 C30 16.1(4)
C13 C14 C20 C37 -115.1(3)
C13 C14 C21 O5 174.5(3)
C13 C14 C21 C28 -9.4(4)
C14 C20 C30 C17 -27.0(4)
C14 C20 C30 C27 -157.8(3)
C14 C21 C28 O3 165.3(3)
C14 C21 C28 C35 41.9(4)
C16 C8 C27 C30 17.1(4)
C16 C8 C27 C31 -160.9(3)
C17 C12 C13 C11 177.5(2)
C17 C12 C13 C14 5.1(4)
C17 C12 C19 C15 5.0(3)
C17 C12 C19 C26 -60.5(3)
C18 C15 C19 C12 2.0(3)
C18 C15 C19 C26 111.4(3)
C18 C15 C26 C19 -98.2(3)
C18 C17 C30 C20 -96.4(3)
C18 C17 C30 C27 35.0(3)
C19 C12 C13 C11 -63.1(3)
C19 C12 C13 C14 124.4(3)
C19 C12 C17 O1AA 105.2(3)
C19 C12 C17 C18 -9.8(3)
C19 C12 C17 C30 -136.7(2)
C19 C15 C18 C16 106.5(3)
C19 C15 C18 C17 -8.1(3)
C19 C15 C18 C23 -132.7(3)
C20 C14 C21 O5 -9.2(4)
C20 C14 C21 C28 166.9(3)
C21 C14 C20 C7 -47.6(4)
C21 C14 C20 C30 -159.9(3)
C21 C14 C20 C37 68.9(3)
C21 C28 C35 C11 -57.0(3)
C21 C28 C35 C24 66.2(3)
C21 C28 C35 C29 -167.3(3)
C22 C11 C13 C12 -29.9(4)
C22 C11 C13 C14 143.2(3)
C22 C11 C35 C24 125.8(3)
C22 C11 C35 C28 -114.3(3)
C22 C11 C35 C29 3.8(4)
C22 C32 C36 C29 93.0(4)
C26 C15 C18 C16 172.6(3)
C26 C15 C18 C17 58.0(3)
C26 C15 C18 C23 -66.6(4)
C26 C15 C19 C12 -109.4(3)
C27 C8 C16 O0AA 169.1(3)
C27 C8 C16 C18 46.0(3)
C27 C31 C3 O1 88.6(7)
C27 C31 C3 O2 -93.8(9)
C27 C31 C3A O1A -111.8(8)
C27 C31 C3A O2A 76.0(13)
C30 C17 C18 C15 138.1(3)
C30 C17 C18 C16 23.5(4)
C30 C17 C18 C23 -98.6(3)
C30 C27 C31 C34 -2.0(6)
C30 C27 C31 C3 167.1(6)
C30 C27 C31 C3A -165.1(6)
C31 C27 C30 C17 120.2(4)
C31 C27 C30 C20 -102.7(4)
C31 C3A O1A C0AB 177.2(8)
C32 C22 C33 C10 160.2(3)
C32 C29 C35 C11 -3.2(4)
C32 C29 C35 C24 -126.9(3)
C32 C29 C35 C28 108.0(3)
C33 C10 C12 C13 -63.4(3)
C33 C10 C12 C17 171.4(3)
C33 C10 C12 C19 54.8(3)
C33 C22 C32 C29 -175.6(3)
C33 C22 C32 C36 121.8(4)
C34 C31 C3 O1 -100.7(6)
C34 C31 C3 O2 76.8(9)
C34 C31 C3A O1A 83.0(9)
C34 C31 C3A O2A -89.2(12)
C35 C11 C13 C12 165.9(3)
C35 C11 C13 C14 -20.9(4)
C35 C11 C22 C32 -2.8(4)
C35 C11 C22 C33 173.5(3)
C35 C29 C32 C22 1.9(4)
C35 C29 C32 C36 112.2(3)
C35 C29 C36 C32 -95.8(4)
C36 C29 C32 C22 -110.4(3)
C36 C29 C35 C11 61.6(4)
C36 C29 C35 C24 -62.1(4)
C36 C29 C35 C28 172.8(3)
C37 C20 C30 C17 100.2(4)
C37 C20 C30 C27 -30.6(4)
C38 O4 C7 O6 -3.1(5)
C38 O4 C7 C20 -179.0(3)
C0AA O1 C3 C31 -173.9(6)
C0AA O1 C3 O2 8.6(13)
O2A C3A O1A C0AB -10.1(18)
